data_4111065
loop_
_publ_author_name
'Lars Orzechowski'
'Georg Jansen'
'Sjoerd Harder'

_publ_contact_author 'Sjoerd Harder'
_publ_contact_author_email sjoerd.harder@uni-essen.de
_publ_section_title
;
 Synthesis, Structure, and Reactivity of a Stabilized Calcium Carbene:
 R2CCa
;
_journal_name_full 'Journal of the American Chemical Society'
_journal_page_first 14676
_journal_page_last 14684
_journal_paper_doi 10.1021/ja065000z
_journal_volume 128
_journal_year 2006
_chemical_formula_sum 'C31 H38 Ca N2 P2 Si2'
_chemical_formula_weight 596.83
_chemical_name_common bis(iminophosphorano)methandiide-Calcium
_chemical_name_systematic
;
 ?
;
_space_group_IT_number 15
_symmetry_cell_setting monoclinic
_symmetry_space_group_name_Hall '-C 2yc'
_symmetry_space_group_name_H-M 'C 1 2/c 1'
_atom_sites_solution_hydrogens geom
_atom_sites_solution_primary direct
_atom_sites_solution_secondary difmap
_audit_creation_method SHELXL-97
_cell_angle_alpha 90.00
_cell_angle_beta 118.7440(10)
_cell_angle_gamma 90.00
_cell_formula_units_Z 8
_cell_length_a 23.2067(5)
_cell_length_b 12.2438(3)
_cell_length_c 27.0581(5)
_cell_measurement_temperature 203(2)
_cell_volume 6740.9(3)
_computing_structure_refinement 'SHELXL-97 (Sheldrick, 1997)'
_diffrn_ambient_temperature 203(2)
_diffrn_measured_fraction_theta_full 0.992
_diffrn_measured_fraction_theta_max 0.992
_diffrn_radiation_monochromator graphite
_diffrn_radiation_source 'fine-focus sealed tube'
_diffrn_radiation_type MoK\a
_diffrn_radiation_wavelength 0.71073
_diffrn_reflns_av_R_equivalents 0.0522
_diffrn_reflns_av_sigmaI/netI 0.0432
_diffrn_reflns_limit_h_max 28
_diffrn_reflns_limit_h_min -28
_diffrn_reflns_limit_k_max 15
_diffrn_reflns_limit_k_min -14
_diffrn_reflns_limit_l_max 33
_diffrn_reflns_limit_l_min -33
_diffrn_reflns_number 41184
_diffrn_reflns_theta_full 26.39
_diffrn_reflns_theta_max 26.39
_diffrn_reflns_theta_min 1.72
_exptl_absorpt_coefficient_mu 0.374
_exptl_crystal_colour colourless
_exptl_crystal_density_diffrn 1.176
_exptl_crystal_F_000 2528
_exptl_crystal_size_max 0.5
_exptl_crystal_size_mid 0.4
_exptl_crystal_size_min 0.3
_refine_diff_density_max 0.287
_refine_diff_density_min -0.292
_refine_diff_density_rms 0.054
_refine_ls_extinction_method none
_refine_ls_goodness_of_fit_ref 1.057
_refine_ls_hydrogen_treatment mixed
_refine_ls_matrix_type full
_refine_ls_number_parameters 495
_refine_ls_number_reflns 6866
_refine_ls_number_restraints 0
_refine_ls_restrained_S_all 1.057
_refine_ls_R_factor_all 0.0683
_refine_ls_R_factor_gt 0.0430
_refine_ls_shift/su_max 0.001
_refine_ls_shift/su_mean 0.000
_refine_ls_structure_factor_coef Fsqd
_refine_ls_weighting_details 'calc w=1/[\s^2^(Fo^2^)+(0.0502P)^2^+3.4321P] where P=(Fo^2^+2Fc^2^)/3'
_refine_ls_weighting_scheme calc
_refine_ls_wR_factor_gt 0.0988
_refine_ls_wR_factor_ref 0.1102
_reflns_number_gt 4941
_reflns_number_total 6866
_reflns_threshold_expression >2sigma(I)
_cod_data_source_file ja065000zsi20060720_112526_2.cif
_cod_data_source_block hasj17
_cod_database_code 4111065

loop_
_symmetry_equiv_pos_as_xyz
'x, y, z'
'-x, y, -z+1/2'
'x+1/2, y+1/2, z'
'-x+1/2, y+1/2, -z+1/2'
'-x, -y, -z'
'x, -y, z-1/2'
'-x+1/2, -y+1/2, -z'
'x+1/2, -y+1/2, z-1/2'

loop_
_atom_site_label
_atom_site_type_symbol
_atom_site_fract_x
_atom_site_fract_y
_atom_site_fract_z
_atom_site_U_iso_or_equiv
_atom_site_adp_type
_atom_site_occupancy
_atom_site_symmetry_multiplicity
_atom_site_calc_flag
C1 C -0.00381(10) 0.35450(18) 0.31957(9) 0.0330(5) Uani 1 1 d
C2 C 0.1407(2) 0.6971(3) 0.3440(2) 0.0720(10) Uani 1 1 d
C3 C 0.2225(2) 0.5037(4) 0.3451(2) 0.0774(11) Uani 1 1 d
C4 C 0.22336(18) 0.5773(4) 0.45247(14) 0.0690(10) Uani 1 1 d
C5 C 0.08422(10) 0.39229(19) 0.44143(9) 0.0336(5) Uani 1 1 d
C6 C 0.05211(13) 0.4016(2) 0.47316(10) 0.0427(6) Uani 1 1 d
C7 C 0.07901(14) 0.3559(2) 0.52674(11) 0.0524(7) Uani 1 1 d
C8 C 0.13729(14) 0.3000(3) 0.54852(11) 0.0553(7) Uani 1 1 d
C9 C 0.16969(14) 0.2908(2) 0.51776(11) 0.0523(7) Uani 1 1 d
C10 C 0.14357(12) 0.3367(2) 0.46449(10) 0.0425(6) Uani 1 1 d
C11 C 0.01331(11) 0.57383(19) 0.37162(10) 0.0369(5) Uani 1 1 d
C12 C -0.04207(13) 0.6129(2) 0.32465(12) 0.0485(6) Uani 1 1 d
C13 C -0.06608(16) 0.7166(2) 0.32411(14) 0.0587(7) Uani 1 1 d
C14 C -0.03530(16) 0.7821(3) 0.37071(14) 0.0591(8) Uani 1 1 d
C15 C 0.01943(16) 0.7455(2) 0.41788(13) 0.0523(7) Uani 1 1 d
C16 C 0.04351(13) 0.6420(2) 0.41828(11) 0.0431(6) Uani 1 1 d
C17 C 0.08666(11) 0.2742(2) 0.13021(9) 0.0403(6) Uani 1 1 d
C18 C 0.11390(13) 0.3765(3) 0.13335(13) 0.0553(7) Uani 1 1 d
C19 C 0.15173(16) 0.3953(4) 0.10692(16) 0.0722(10) Uani 1 1 d
C20 C 0.16239(17) 0.3141(4) 0.07776(14) 0.0781(11) Uani 1 1 d
C21 C 0.13601(17) 0.2129(4) 0.07431(13) 0.0755(10) Uani 1 1 d
C22 C 0.09825(14) 0.1929(3) 0.10048(11) 0.0559(7) Uani 1 1 d
C23 C -0.00919(11) 0.13187(19) 0.13729(10) 0.0406(6) Uani 1 1 d
C24 C -0.04778(14) 0.1226(2) 0.07914(12) 0.0527(7) Uani 1 1 d
C25 C -0.09469(15) 0.0399(3) 0.05650(15) 0.0683(9) Uani 1 1 d
C26 C -0.10330(16) -0.0330(3) 0.09065(16) 0.0705(9) Uani 1 1 d
C27 C -0.06456(16) -0.0257(3) 0.14795(16) 0.0645(8) Uani 1 1 d
C28 C -0.01802(14) 0.0558(2) 0.17108(13) 0.0505(7) Uani 1 1 d
C29 C 0.23825(18) 0.1935(4) 0.25604(19) 0.0718(10) Uani 1 1 d
C30 C 0.1609(2) -0.0108(3) 0.2444(2) 0.0823(12) Uani 1 1 d
C31 C 0.19399(18) 0.1445(4) 0.34184(13) 0.0665(9) Uani 1 1 d
Ca Ca 0.08161(2) 0.33967(4) 0.285775(19) 0.03797(14) Uani 1 1 d
N1 N 0.10929(9) 0.46716(15) 0.35626(7) 0.0338(4) Uani 1 1 d
N2 N 0.10028(9) 0.20951(15) 0.23345(7) 0.0365(4) Uani 1 1 d
P1 P 0.04989(3) 0.44262(5) 0.36917(2) 0.03154(15) Uani 1 1 d
P2 P 0.04545(3) 0.24767(5) 0.17193(2) 0.03393(16) Uani 1 1 d
Si1 Si 0.17074(3) 0.55990(6) 0.37481(3) 0.04100(18) Uani 1 1 d
Si2 Si 0.17016(3) 0.13502(6) 0.26536(3) 0.04303(18) Uani 1 1 d
H2A H 0.111(2) 0.697(3) 0.3083(19) 0.118(16) Uiso 1 1 d
H2B H 0.178(2) 0.745(3) 0.3504(15) 0.108(13) Uiso 1 1 d
H2C H 0.121(2) 0.723(4) 0.362(2) 0.15(2) Uiso 1 1 d
H3A H 0.2572(19) 0.550(3) 0.3532(15) 0.101(12) Uiso 1 1 d
H3B H 0.243(2) 0.441(4) 0.3635(17) 0.114(17) Uiso 1 1 d
H3C H 0.1967(18) 0.500(3) 0.3017(17) 0.110(14) Uiso 1 1 d
H4A H 0.254(2) 0.630(3) 0.4589(16) 0.109(13) Uiso 1 1 d
H4B H 0.2415(19) 0.508(4) 0.4698(17) 0.119(16) Uiso 1 1 d
H4C H 0.198(2) 0.599(3) 0.4688(16) 0.115(15) Uiso 1 1 d
H6 H 0.0099(13) 0.4397(19) 0.4593(10) 0.047(7) Uiso 1 1 d
H7 H 0.0558(13) 0.362(2) 0.5475(11) 0.059(8) Uiso 1 1 d
H8 H 0.1551(13) 0.268(2) 0.5841(12) 0.059(8) Uiso 1 1 d
H9 H 0.2074(13) 0.249(2) 0.5308(11) 0.055(8) Uiso 1 1 d
H10 H 0.1660(11) 0.3283(18) 0.4447(9) 0.038(6) Uiso 1 1 d
H12 H -0.0621(13) 0.572(2) 0.2938(11) 0.054(8) Uiso 1 1 d
H13 H -0.1059(16) 0.739(3) 0.2907(13) 0.083(10) Uiso 1 1 d
H14 H -0.0517(14) 0.849(3) 0.3697(12) 0.069(9) Uiso 1 1 d
H15 H 0.0412(13) 0.789(2) 0.4506(11) 0.057(8) Uiso 1 1 d
H16 H 0.0801(12) 0.6178(19) 0.4504(10) 0.039(7) Uiso 1 1 d
H18 H 0.1073(13) 0.427(2) 0.1539(11) 0.056(8) Uiso 1 1 d
H19 H 0.1673(15) 0.459(3) 0.1128(13) 0.066(10) Uiso 1 1 d
H20 H 0.1895(15) 0.329(2) 0.0604(13) 0.079(9) Uiso 1 1 d
H21 H 0.1451(17) 0.151(3) 0.0533(15) 0.104(12) Uiso 1 1 d
H22 H 0.0802(14) 0.120(2) 0.0987(11) 0.060(9) Uiso 1 1 d
H24 H -0.0408(11) 0.171(2) 0.0567(10) 0.040(7) Uiso 1 1 d
H25 H -0.1183(15) 0.039(2) 0.0175(14) 0.076(10) Uiso 1 1 d
H26 H -0.1397(15) -0.094(3) 0.0749(12) 0.075(9) Uiso 1 1 d
H27 H -0.0673(13) -0.078(2) 0.1729(12) 0.062(9) Uiso 1 1 d
H28 H 0.0067(12) 0.061(2) 0.2100(11) 0.048(7) Uiso 1 1 d
H29A H 0.2484(16) 0.257(3) 0.2711(14) 0.082(13) Uiso 1 1 d
H29B H 0.2301(17) 0.202(3) 0.2147(17) 0.105(13) Uiso 1 1 d
H29C H 0.275(2) 0.158(3) 0.2758(17) 0.108(14) Uiso 1 1 d
H30A H 0.1508(16) -0.015(3) 0.2077(15) 0.075(12) Uiso 1 1 d
H30B H 0.1280(19) -0.045(3) 0.2495(16) 0.097(14) Uiso 1 1 d
H30C H 0.202(2) -0.048(3) 0.2676(16) 0.109(13) Uiso 1 1 d
H31A H 0.1555(19) 0.121(3) 0.3489(14) 0.103(12) Uiso 1 1 d
H31B H 0.2072(17) 0.220(3) 0.3585(14) 0.095(12) Uiso 1 1 d
H31C H 0.2276(18) 0.101(3) 0.3626(14) 0.084(11) Uiso 1 1 d

loop_
_atom_site_aniso_label
_atom_site_aniso_U_11
_atom_site_aniso_U_22
_atom_site_aniso_U_33
_atom_site_aniso_U_23
_atom_site_aniso_U_13
_atom_site_aniso_U_12
C1 0.0296(12) 0.0349(13) 0.0309(11) 0.0041(9) 0.0118(9) -0.0025(10)
C2 0.090(3) 0.047(2) 0.076(3) -0.0029(18) 0.038(2) -0.0187(19)
C3 0.077(3) 0.076(3) 0.111(3) -0.025(3) 0.070(3) -0.025(2)
C4 0.0495(19) 0.093(3) 0.0556(19) -0.0149(19) 0.0180(16) -0.032(2)
C5 0.0290(12) 0.0358(13) 0.0319(11) -0.0013(10) 0.0113(10) -0.0033(10)
C6 0.0408(15) 0.0454(15) 0.0443(14) -0.0013(12) 0.0223(12) -0.0023(12)
C7 0.0562(18) 0.0655(19) 0.0412(14) 0.0012(13) 0.0279(14) -0.0066(15)
C8 0.0527(18) 0.070(2) 0.0326(14) 0.0082(14) 0.0121(13) -0.0046(15)
C9 0.0374(15) 0.0630(19) 0.0432(15) 0.0096(13) 0.0088(12) 0.0096(14)
C10 0.0359(14) 0.0523(16) 0.0353(13) -0.0004(11) 0.0140(11) 0.0001(12)
C11 0.0352(13) 0.0355(14) 0.0434(13) 0.0010(11) 0.0217(11) -0.0029(10)
C12 0.0470(16) 0.0388(16) 0.0515(16) -0.0004(13) 0.0171(14) 0.0010(13)
C13 0.0549(18) 0.0478(18) 0.068(2) 0.0108(16) 0.0254(16) 0.0096(15)
C14 0.073(2) 0.0364(17) 0.081(2) 0.0055(16) 0.0479(19) 0.0113(16)
C15 0.068(2) 0.0375(16) 0.0623(18) -0.0078(14) 0.0404(16) -0.0020(15)
C16 0.0428(15) 0.0455(16) 0.0430(14) -0.0014(12) 0.0223(13) 0.0001(12)
C17 0.0325(13) 0.0492(16) 0.0353(12) 0.0019(11) 0.0132(10) 0.0108(11)
C18 0.0435(16) 0.059(2) 0.0664(19) 0.0030(15) 0.0292(15) 0.0028(14)
C19 0.0476(19) 0.081(3) 0.089(3) 0.030(2) 0.0335(18) 0.0059(19)
C20 0.058(2) 0.128(4) 0.061(2) 0.030(2) 0.0387(17) 0.029(2)
C21 0.069(2) 0.111(3) 0.0583(19) 0.005(2) 0.0403(18) 0.028(2)
C22 0.0519(17) 0.071(2) 0.0447(15) -0.0011(15) 0.0234(13) 0.0171(16)
C23 0.0337(13) 0.0379(14) 0.0445(14) -0.0085(11) 0.0142(11) 0.0048(11)
C24 0.0539(17) 0.0370(16) 0.0491(16) -0.0062(13) 0.0102(14) 0.0025(13)
C25 0.057(2) 0.051(2) 0.061(2) -0.0174(16) 0.0000(16) 0.0018(16)
C26 0.055(2) 0.0429(19) 0.091(3) -0.0159(18) 0.0172(18) -0.0048(16)
C27 0.061(2) 0.0471(19) 0.086(2) -0.0078(18) 0.0355(19) -0.0081(16)
C28 0.0473(16) 0.0442(16) 0.0572(18) -0.0106(14) 0.0228(14) -0.0059(13)
C29 0.045(2) 0.083(3) 0.088(3) -0.008(2) 0.0323(19) 0.004(2)
C30 0.065(3) 0.051(2) 0.101(3) -0.014(2) 0.016(2) 0.0131(19)
C31 0.0476(19) 0.080(3) 0.0501(18) 0.0119(18) 0.0062(15) 0.0039(19)
Ca 0.0311(3) 0.0437(3) 0.0342(3) -0.0074(2) 0.0118(2) 0.0023(2)
N1 0.0318(10) 0.0356(11) 0.0339(10) -0.0035(8) 0.0156(8) -0.0035(8)
N2 0.0323(10) 0.0356(11) 0.0359(10) -0.0026(8) 0.0117(8) 0.0050(9)
P1 0.0289(3) 0.0332(3) 0.0309(3) -0.0003(2) 0.0131(2) -0.0012(2)
P2 0.0310(3) 0.0340(3) 0.0330(3) -0.0039(3) 0.0124(3) 0.0028(3)
Si1 0.0401(4) 0.0432(4) 0.0439(4) -0.0085(3) 0.0236(3) -0.0121(3)
Si2 0.0316(4) 0.0390(4) 0.0471(4) -0.0035(3) 0.0098(3) 0.0056(3)

loop_
_atom_type_symbol
_atom_type_description
_atom_type_scat_dispersion_real
_atom_type_scat_dispersion_imag
_atom_type_scat_source
C C 0.0033 0.0016 'International Tables Vol C Tables 4.2.6.8 and 6.1.1.4'
H H 0.0000 0.0000 'International Tables Vol C Tables 4.2.6.8 and 6.1.1.4'
Ca Ca 0.2262 0.3064 'International Tables Vol C Tables 4.2.6.8 and 6.1.1.4'
N N 0.0061 0.0033 'International Tables Vol C Tables 4.2.6.8 and 6.1.1.4'
P P 0.1023 0.0942 'International Tables Vol C Tables 4.2.6.8 and 6.1.1.4'
Si Si 0.0817 0.0704 'International Tables Vol C Tables 4.2.6.8 and 6.1.1.4'

loop_
_geom_angle_atom_site_label_1
_geom_angle_atom_site_label_2
_geom_angle_atom_site_label_3
_geom_angle
_geom_angle_site_symmetry_1
_geom_angle_site_symmetry_3
P1 C1 P2 128.74(13) . 2
P1 C1 Ca 141.55(11) . 2
P2 C1 Ca 87.33(9) 2 2
P1 C1 Ca 85.84(8) . .
P2 C1 Ca 125.47(11) 2 .
Ca C1 Ca 81.30(6) 2 .
C6 C5 C10 118.4(2) . .
C6 C5 P1 123.19(18) . .
C10 C5 P1 118.34(17) . .
C5 C6 C7 120.5(3) . .
C8 C7 C6 120.3(3) . .
C9 C8 C7 119.8(3) . .
C8 C9 C10 120.4(3) . .
C9 C10 C5 120.7(2) . .
C12 C11 C16 117.7(2) . .
C12 C11 P1 120.68(19) . .
C16 C11 P1 121.29(19) . .
C13 C12 C11 121.1(3) . .
C14 C13 C12 119.9(3) . .
C13 C14 C15 120.3(3) . .
C14 C15 C16 119.7(3) . .
C15 C16 C11 121.2(3) . .
C22 C17 C18 118.3(3) . .
C22 C17 P2 122.5(2) . .
C18 C17 P2 118.79(19) . .
C17 C18 C19 119.9(3) . .
C20 C19 C18 120.8(4) . .
C19 C20 C21 120.1(3) . .
C20 C21 C22 119.9(3) . .
C17 C22 C21 121.0(3) . .
C28 C23 C24 118.1(2) . .
C28 C23 P2 117.88(19) . .
C24 C23 P2 123.6(2) . .
C23 C24 C25 119.9(3) . .
C26 C25 C24 121.0(3) . .
C25 C26 C27 119.5(3) . .
C26 C27 C28 120.3(3) . .
C27 C28 C23 121.2(3) . .
N1 Ca N2 156.38(7) . .
N1 Ca C1 130.12(7) . 2
N2 Ca C1 66.61(7) . 2
N1 Ca C1 67.13(7) . .
N2 Ca C1 132.46(7) . .
C1 Ca C1 98.11(6) 2 .
N1 Ca P1 32.41(4) . .
N2 Ca P1 161.41(5) . .
C1 Ca P1 121.30(5) 2 .
C1 Ca P1 34.95(5) . .
N1 Ca P2 159.16(5) . .
N2 Ca P2 31.97(5) . .
C1 Ca P2 34.67(5) 2 .
C1 Ca P2 120.81(5) . .
P1 Ca P2 153.07(2) . .
N1 Ca Ca 105.55(5) . 2
N2 Ca Ca 98.07(5) . 2
C1 Ca Ca 49.54(5) 2 2
C1 Ca Ca 49.16(5) . 2
P1 Ca Ca 79.224(19) . 2
P2 Ca Ca 73.964(18) . 2
N1 Ca Si2 132.40(5) . .
N2 Ca Si2 25.54(5) . .
C1 Ca Si2 91.66(5) 2 .
C1 Ca Si2 137.11(5) . .
P1 Ca Si2 144.53(2) . .
P2 Ca Si2 57.053(18) . .
Ca Ca Si2 120.440(17) 2 .
N1 Ca Si1 23.45(4) . .
N2 Ca Si1 136.25(5) . .
C1 Ca Si1 125.12(5) 2 .
C1 Ca Si1 90.13(5) . .
P1 Ca Si1 55.770(17) . .
P2 Ca Si1 140.20(2) . .
Ca Ca Si1 121.677(16) 2 .
Si2 Ca Si1 117.62(2) . .
P1 N1 Si1 138.38(12) . .
P1 N1 Ca 97.27(8) . .
Si1 N1 Ca 123.89(9) . .
P2 N2 Si2 140.77(12) . .
P2 N2 Ca 98.42(9) . .
Si2 N2 Ca 118.43(9) . .
N1 P1 C1 109.04(10) . .
N1 P1 C5 108.53(10) . .
C1 P1 C5 113.96(10) . .
N1 P1 C11 107.76(10) . .
C1 P1 C11 114.02(11) . .
C5 P1 C11 103.18(10) . .
N1 P1 Ca 50.31(7) . .
C1 P1 Ca 59.21(7) . .
C5 P1 Ca 122.00(8) . .
C11 P1 Ca 133.46(7) . .
N2 P2 C1 107.56(10) . 2
N2 P2 C17 107.67(10) . .
C1 P2 C17 116.48(11) 2 .
N2 P2 C23 108.32(11) . .
C1 P2 C23 111.41(10) 2 .
C17 P2 C23 105.12(11) . .
N2 P2 Ca 49.62(7) . .
C1 P2 Ca 58.00(7) 2 .
C17 P2 Ca 126.71(8) . .
C23 P2 Ca 126.88(8) . .
N1 Si1 C2 113.04(16) . .
N1 Si1 C4 114.25(14) . .
C2 Si1 C4 107.7(2) . .
N1 Si1 C3 104.42(14) . .
C2 Si1 C3 108.7(2) . .
C4 Si1 C3 108.6(2) . .
N1 Si1 Ca 32.66(6) . .
C2 Si1 Ca 114.39(14) . .
C4 Si1 Ca 134.76(15) . .
C3 Si1 Ca 73.35(13) . .
N2 Si2 C30 114.91(15) . .
N2 Si2 C29 113.08(16) . .
C30 Si2 C29 108.1(2) . .
N2 Si2 C31 103.43(14) . .
C30 Si2 C31 109.1(2) . .
C29 Si2 C31 107.92(19) . .
N2 Si2 Ca 36.03(6) . .
C30 Si2 Ca 139.29(16) . .
C29 Si2 Ca 110.66(15) . .
C31 Si2 Ca 70.12(13) . .

loop_
_geom_bond_atom_site_label_1
_geom_bond_atom_site_label_2
_geom_bond_distance
_geom_bond_site_symmetry_2
C1 P1 1.706(2) .
C1 P2 1.706(2) 2
C1 Ca 2.543(2) 2
C1 Ca 2.558(2) .
C2 Si1 1.856(4) .
C3 Si1 1.869(3) .
C4 Si1 1.867(3) .
C5 C6 1.386(3) .
C5 C10 1.386(3) .
C5 P1 1.827(2) .
C6 C7 1.391(4) .
C7 C8 1.371(4) .
C8 C9 1.368(4) .
C9 C10 1.386(3) .
C11 C12 1.388(3) .
C11 C16 1.389(3) .
C11 P1 1.833(2) .
C12 C13 1.383(4) .
C13 C14 1.370(4) .
C14 C15 1.372(4) .
C15 C16 1.383(4) .
C17 C22 1.386(4) .
C17 C18 1.387(4) .
C17 P2 1.826(2) .
C18 C19 1.392(4) .
C19 C20 1.363(5) .
C20 C21 1.365(5) .
C21 C22 1.388(4) .
C23 C28 1.388(4) .
C23 C24 1.391(3) .
C23 P2 1.831(2) .
C24 C25 1.394(4) .
C25 C26 1.367(5) .
C26 C27 1.371(5) .
C27 C28 1.380(4) .
C29 Si2 1.859(4) .
C30 Si2 1.854(4) .
C31 Si2 1.871(3) .
Ca N1 2.3040(18) .
Ca N2 2.3069(18) .
Ca C1 2.543(2) 2
Ca P1 2.9699(7) .
Ca P2 2.9959(7) .
Ca Ca 3.3232(9) 2
Ca Si2 3.4492(8) .
Ca Si1 3.5441(8) .
N1 P1 1.6048(18) .
N1 Si1 1.6991(19) .
N2 P2 1.6034(19) .
N2 Si2 1.6912(19) .
P2 C1 1.706(2) 2
